data_2206046
loop_
_publ_author_name
'Ngah, Nurziana'
'Shah, Nabihah M.'
'Yusof, Rusila'
'Yamin, Bohari M'

_publ_section_title
;
 (2<i>S</i>)-2-(3-Benzoylthioureido)-3-(1<i>H</i>-imidazol-4-yl)propionic
 acid
;
_journal_issue 6
_journal_name_full 'Acta Crystallographica Section E'
_journal_page_first o1689
_journal_page_last o1691
_journal_paper_doi 10.1107/S160053680501442X
_journal_volume 61
_journal_year 2005
_chemical_formula_iupac 'C14 H14 N4 O3 S'
_chemical_formula_moiety 'C14 H14 N4 O3 S'
_chemical_formula_sum 'C14 H14 N4 O3 S'
_chemical_formula_weight 318.35
_chemical_name_common
;
(9S)-2-(3-Benzoylthioureido)-3-(1H-imidazol-4-yl)propionic acid
;
_chemical_name_systematic
;
(9S)-2-(3-benzoylthioureido)-3-(1H-imidazolium-4-yl)propionate
;
_space_group_IT_number 4
_symmetry_cell_setting monoclinic
_symmetry_space_group_name_Hall 'P 2yb'
_symmetry_space_group_name_H-M 'P 1 21 1'
_atom_sites_solution_hydrogens geom
_atom_sites_solution_primary direct
_atom_sites_solution_secondary difmap
_audit_creation_method SHELXL-97
_cell_angle_alpha 90.00
_cell_angle_beta 99.424(5)
_cell_angle_gamma 90.00
_cell_formula_units_Z 2
_cell_length_a 5.6995(13)
_cell_length_b 17.916(4)
_cell_length_c 7.0525(17)
_cell_measurement_reflns_used 2717
_cell_measurement_temperature 298(2)
_cell_measurement_theta_max 27.5
_cell_measurement_theta_min 2.2
_cell_volume 710.4(3)
_computing_cell_refinement 'SAINT (Siemens, 1996)'
_computing_data_collection 'SMART (Siemens, 1996)'
_computing_data_reduction SAINT
_computing_molecular_graphics SHELXTL
_computing_publication_material
;
SHELXTL, PARST (Nardelli, 1995) and PLATON ( Spek, 2003)
;
_computing_structure_refinement SHELXTL
_computing_structure_solution 'SHELXTL (Sheldrick, 1997)'
_diffrn_ambient_temperature 298(2)
_diffrn_detector_area_resol_mean 83.66
_diffrn_measured_fraction_theta_full 0.99
_diffrn_measured_fraction_theta_max 0.99
_diffrn_measurement_device_type
;
Bruker SMART APEX CCD area-detector
;
_diffrn_measurement_method \w
_diffrn_radiation_monochromator graphite
_diffrn_radiation_source 'fine-focus sealed tube'
_diffrn_radiation_type MoK\a
_diffrn_radiation_wavelength 0.71073
_diffrn_reflns_av_R_equivalents 0.0210
_diffrn_reflns_av_sigmaI/netI 0.0234
_diffrn_reflns_limit_h_max 7
_diffrn_reflns_limit_h_min -7
_diffrn_reflns_limit_k_max 23
_diffrn_reflns_limit_k_min -14
_diffrn_reflns_limit_l_max 8
_diffrn_reflns_limit_l_min -9
_diffrn_reflns_number 4765
_diffrn_reflns_theta_full 27.4
_diffrn_reflns_theta_max 27.5
_diffrn_reflns_theta_min 2.2
_diffrn_standards_decay_% 0
_diffrn_standards_interval_count 0
_diffrn_standards_number 0
_exptl_absorpt_coefficient_mu 0.247
_exptl_absorpt_correction_T_max 0.952
_exptl_absorpt_correction_T_min 0.931
_exptl_absorpt_correction_type multi-scan
_exptl_absorpt_process_details '(SADABS; Sheldrick, 1996)'
_exptl_crystal_colour colourless
_exptl_crystal_density_diffrn 1.488
_exptl_crystal_density_method 'not measured'
_exptl_crystal_description block
_exptl_crystal_F_000 332
_exptl_crystal_size_max 0.29
_exptl_crystal_size_mid 0.27
_exptl_crystal_size_min 0.20
_refine_diff_density_max 0.321
_refine_diff_density_min -0.154
_refine_ls_extinction_method none
_refine_ls_goodness_of_fit_ref 1.14
_refine_ls_hydrogen_treatment constr
_refine_ls_matrix_type full
_refine_ls_number_parameters 199
_refine_ls_number_reflns 1678
_refine_ls_number_restraints 1
_refine_ls_restrained_S_all 1.14
_refine_ls_R_factor_all 0.039
_refine_ls_R_factor_gt 0.039
_refine_ls_shift/su_max 0.000
_refine_ls_shift/su_mean 0.000
_refine_ls_structure_factor_coef Fsqd
_refine_ls_weighting_details 'calc w = 1/[\s^2^(Fo^2^)+(0.0477P)^2^+0.1656P] where P = (Fo^2^+2Fc^2^)/3'
_refine_ls_weighting_scheme calc
_refine_ls_wR_factor_gt 0.096
_refine_ls_wR_factor_ref 0.097
_reflns_number_gt 1648
_reflns_number_total 1678
_reflns_threshold_expression I>2\s(I)
_cod_data_source_file rn6047.cif
_cod_data_source_block I
_cod_depositor_comments
;
The following automatic conversions were performed:
'_symmetry_cell_setting' value 'Monoclinic' changed to 'monoclinic'
according to '/home/saulius/struct/CIF-dictionaries/cif_core.dic'
dictionary named 'cif_core.dic' version 2.4.1 from 2010-06-29.

Automatic conversion script
Id: cif_fix_enum 1527 2010-12-29 10:47:43Z saulius 

The following automatic conversions were performed:

'_symmetry_cell_setting' value 'Monoclinic' changed to 'monoclinic'
according to /home/saulius/struct/CIF-dictionaries/cif_core.dic
dictionary named 'cif_core.dic' version 2.4.1 from 2010-06-29.

Automatic conversion script
Id: cif_fix_values 1715 2011-07-08 13:25:40Z adriana 
;
_cod_original_sg_symbol_H-M 'P 21'
_cod_database_code 2206046
_cod_database_fobs_code 2206046

loop_
_symmetry_equiv_pos_as_xyz
'x, y, z'
'-x, y+1/2, -z'

loop_
_atom_site_label
_atom_site_fract_x
_atom_site_fract_y
_atom_site_fract_z
_atom_site_U_iso_or_equiv
_atom_site_adp_type
_atom_site_calc_flag
_atom_site_refinement_flags
_atom_site_occupancy
_atom_site_type_symbol
S1 0.44510(16) 1.03238(4) 0.96921(12) 0.0483(2) Uani d . 1 S
O1 0.5463(4) 0.79580(11) 0.7691(3) 0.0403(5) Uani d . 1 O
O2 -0.0259(5) 0.85282(13) 0.5253(4) 0.0583(7) Uani d . 1 O
O3 -0.1620(5) 0.94687(13) 0.3377(4) 0.0496(6) Uani d . 1 O
N1 0.6404(4) 0.89898(13) 0.9566(4) 0.0348(5) Uani d . 1 N
H1A 0.7334 0.9148 1.0570 0.042 Uiso calc R 1 H
N2 0.3391(4) 0.92673(14) 0.7074(3) 0.0348(5) Uani d . 1 N
H2A 0.3645 0.8829 0.6652 0.042 Uiso calc R 1 H
C14 0.1589(6) 1.17047(18) 0.4594(5) 0.0416(7) Uani d . 1 C
H14A 0.3036 1.1909 0.5159 0.050 Uiso calc R 1 H
C13 -0.2093(6) 1.16234(18) 0.3237(5) 0.0437(8) Uani d . 1 C
H13A -0.3642 1.1748 0.2697 0.052 Uiso calc R 1 H
C1 0.8711(6) 0.71091(18) 1.0250(5) 0.0369(6) Uani d . 1 C
H1B 0.7312 0.6864 0.9738 0.044 Uiso calc R 1 H
C2 1.0637(6) 0.6703(2) 1.1133(5) 0.0467(8) Uani d . 1 C
H2B 1.0539 0.6186 1.1232 0.056 Uiso calc R 1 H
C3 1.2701(6) 0.7070(2) 1.1867(5) 0.0504(9) Uani d . 1 C
H3A 1.4026 0.6796 1.2418 0.061 Uiso calc R 1 H
C4 1.2837(6) 0.7829(2) 1.1797(5) 0.0496(9) Uani d . 1 C
H4A 1.4227 0.8070 1.2350 0.060 Uiso calc R 1 H
C5 1.0912(5) 0.8245(2) 1.0904(5) 0.0405(7) Uani d . 1 C
H5A 1.1013 0.8762 1.0835 0.049 Uiso calc R 1 H
C6 0.8841(5) 0.78795(17) 1.0119(4) 0.0329(6) Uani d . 1 C
C7 0.6754(5) 0.82725(16) 0.9002(4) 0.0311(6) Uani d . 1 C
C8 0.4711(5) 0.94858(16) 0.8687(4) 0.0315(6) Uani d . 1 C
C9 0.1532(5) 0.97163(15) 0.5955(4) 0.0315(6) Uani d . 1 C
H9A 0.0699 0.9987 0.6853 0.038 Uiso calc R 1 H
C10 -0.0271(6) 0.91853(17) 0.4753(4) 0.0361(6) Uani d . 1 C
C11 0.2616(5) 1.0296(2) 0.4732(4) 0.0377(6) Uani d . 1 C
H11A 0.4165 1.0443 0.5413 0.045 Uiso calc R 1 H
H11B 0.2850 1.0063 0.3535 0.045 Uiso calc R 1 H
C12 0.1135(5) 1.09724(17) 0.4289(4) 0.0327(6) Uani d . 1 C
N4 -0.0425(5) 1.20926(15) 0.3938(4) 0.0415(6) Uani d . 1 N
H4B -0.0577 1.2570 0.3979 0.050 Uiso calc R 1 H
N3 -0.1210(5) 1.09424(15) 0.3423(4) 0.0377(6) Uani d . 1 N
H3C -0.1981 1.0541 0.3059 0.045 Uiso calc R 1 H

loop_
_atom_site_aniso_label
_atom_site_aniso_U_11
_atom_site_aniso_U_22
_atom_site_aniso_U_33
_atom_site_aniso_U_12
_atom_site_aniso_U_13
_atom_site_aniso_U_23
S1 0.0619(5) 0.0265(4) 0.0475(4) 0.0097(4) -0.0175(3) -0.0095(3)
O1 0.0449(12) 0.0241(10) 0.0461(12) 0.0068(9) -0.0096(9) -0.0050(9)
O2 0.0723(17) 0.0250(12) 0.0663(16) -0.0032(12) -0.0223(13) 0.0095(11)
O3 0.0621(14) 0.0265(11) 0.0486(13) 0.0002(11) -0.0256(11) -0.0010(10)
N1 0.0380(12) 0.0258(12) 0.0352(13) 0.0012(10) -0.0102(10) -0.0017(10)
N2 0.0450(13) 0.0229(12) 0.0314(12) 0.0056(10) -0.0090(10) -0.0004(9)
C14 0.0495(18) 0.0312(16) 0.0407(16) -0.0061(14) -0.0028(13) 0.0013(12)
C13 0.0483(18) 0.0336(17) 0.0466(18) 0.0081(14) -0.0005(14) 0.0035(14)
C1 0.0388(15) 0.0336(15) 0.0368(16) 0.0045(13) 0.0014(12) 0.0038(12)
C2 0.0513(18) 0.0403(19) 0.0478(18) 0.0142(16) 0.0061(15) 0.0114(14)
C3 0.0406(17) 0.062(2) 0.0469(19) 0.0192(17) 0.0015(14) 0.0098(16)
C4 0.0308(15) 0.069(3) 0.047(2) 0.0023(15) -0.0003(14) 0.0021(17)
C5 0.0350(15) 0.0400(17) 0.0451(17) 0.0007(13) 0.0022(13) 0.0001(14)
C6 0.0321(14) 0.0359(15) 0.0296(15) 0.0057(12) 0.0018(11) 0.0023(11)
C7 0.0329(13) 0.0269(13) 0.0311(13) 0.0023(11) -0.0018(11) 0.0030(11)
C8 0.0367(13) 0.0215(12) 0.0334(14) 0.0012(11) -0.0031(11) 0.0015(11)
C9 0.0373(14) 0.0222(12) 0.0312(13) 0.0060(11) -0.0057(11) 0.0000(10)
C10 0.0457(16) 0.0238(13) 0.0354(15) 0.0012(12) -0.0041(13) -0.0022(11)
C11 0.0417(14) 0.0300(14) 0.0393(14) 0.0038(14) 0.0000(11) 0.0068(13)
C12 0.0396(14) 0.0273(14) 0.0290(13) 0.0001(12) -0.0010(10) 0.0052(11)
N4 0.0646(17) 0.0197(11) 0.0380(14) 0.0020(12) 0.0013(12) -0.0001(10)
N3 0.0404(13) 0.0229(11) 0.0453(14) -0.0006(10) -0.0061(11) -0.0005(10)

loop_
_atom_type_symbol
_atom_type_description
_atom_type_scat_dispersion_real
_atom_type_scat_dispersion_imag
_atom_type_scat_source
C C 0.0033 0.0000 'International Tables Vol C Tables 4.2.6.8 and 6.1.1.4'
H H 0.0000 0.0000 'International Tables Vol C Tables 4.2.6.8 and 6.1.1.4'
N N 0.0061 0.0000 'International Tables Vol C Tables 4.2.6.8 and 6.1.1.4'
O O 0.0106 0.0000 'International Tables Vol C Tables 4.2.6.8 and 6.1.1.4'
S S 0.1246 0.0000 'International Tables Vol C Tables 4.2.6.8 and 6.1.1.4'

loop_
_geom_angle_atom_site_label_1
_geom_angle_atom_site_label_2
_geom_angle_atom_site_label_3
_geom_angle
C7 N1 C8 126.7(2)
C7 N1 H1A 116.7
C8 N1 H1A 116.7
C8 N2 C9 124.5(2)
C8 N2 H2A 117.7
C9 N2 H2A 117.7
C12 C14 N4 108.3(3)
C12 C14 H14A 125.8
N4 C14 H14A 125.8
N4 C13 N3 108.4(3)
N4 C13 H13A 125.8
N3 C13 H13A 125.8
C2 C1 C6 120.6(3)
C2 C1 H1B 119.7
C6 C1 H1B 119.7
C3 C2 C1 119.2(3)
C3 C2 H2B 120.4
C1 C2 H2B 120.4
C4 C3 C2 120.9(3)
C4 C3 H3A 119.5
C2 C3 H3A 119.5
C3 C4 C5 120.4(4)
C3 C4 H4A 119.8
C5 C4 H4A 119.8
C6 C5 C4 119.1(3)
C6 C5 H5A 120.5
C4 C5 H5A 120.5
C5 C6 C1 119.7(3)
C5 C6 C7 122.8(3)
C1 C6 C7 117.3(3)
O1 C7 N1 123.7(3)
O1 C7 C6 120.8(3)
N1 C7 C6 115.5(2)
N2 C8 N1 117.0(3)
N2 C8 S1 123.6(2)
N1 C8 S1 119.3(2)
N2 C9 C11 110.6(2)
N2 C9 C10 108.4(2)
C11 C9 C10 113.5(2)
N2 C9 H9A 108.0
C11 C9 H9A 108.0
C10 C9 H9A 108.0
O2 C10 O3 126.1(3)
O2 C10 C9 117.4(3)
O3 C10 C9 116.5(3)
C12 C11 C9 113.8(2)
C12 C11 H11A 108.8
C9 C11 H11A 108.8
C12 C11 H11B 108.8
C9 C11 H11B 108.8
H11A C11 H11B 107.7
C14 C12 N3 104.8(3)
C14 C12 C11 132.5(3)
N3 C12 C11 122.7(3)
C13 N4 C14 108.8(3)
C13 N4 H4B 125.6
C14 N4 H4B 125.6
C13 N3 C12 109.6(3)
C13 N3 H3C 125.2
C12 N3 H3C 125.2

loop_
_geom_bond_atom_site_label_1
_geom_bond_atom_site_label_2
_geom_bond_distance
_geom_bond_publ_flag
S1 C8 1.677(3) yes
O1 C7 1.221(4) yes
O2 C10 1.229(4) yes
O3 C10 1.244(4) yes
N1 C7 1.369(4) yes
N1 C8 1.382(4) yes
N1 H1A 0.8600 ?
N2 C8 1.316(4) yes
N2 C9 1.456(3) yes
N2 H2A 0.8600 ?
C14 C12 1.348(4) yes
C14 N4 1.357(4) yes
C14 H14A 0.9300 ?
C13 N4 1.304(4) yes
C13 N3 1.318(4) yes
C13 H13A 0.9300 ?
C1 C2 1.378(4) ?
C1 C6 1.386(4) ?
C1 H1B 0.9300 ?
C2 C3 1.373(6) ?
C2 H2B 0.9300 ?
C3 C4 1.364(6) ?
C3 H3A 0.9300 ?
C4 C5 1.390(5) ?
C4 H4A 0.9300 ?
C5 C6 1.384(4) ?
C5 H5A 0.9300 ?
C6 C7 1.492(4) ?
C9 C11 1.542(4) ?
C9 C10 1.547(4) ?
C9 H9A 0.9800 ?
C11 C12 1.481(4) ?
C11 H11A 0.9700 ?
C11 H11B 0.9700 ?
C12 N3 1.377(4) yes
N4 H4B 0.8600 ?
N3 H3C 0.8600 ?

loop_
_geom_hbond_atom_site_label_D
_geom_hbond_atom_site_label_H
_geom_hbond_atom_site_label_A
_geom_hbond_site_symmetry_A
_geom_hbond_distance_DH
_geom_hbond_distance_HA
_geom_hbond_distance_DA
_geom_hbond_angle_DHA
_geom_hbond_publ_flag
C9 H9A S1 1_555 0.98 2.75 3.076(3) 100 yes
N2 H2A O1 1_555 0.86 1.95 2.630(3) 135 yes
N3 H3C O3 1_555 0.86 1.94 2.650(4) 139 yes
N1 H1A O3 1_656 0.86 2.05 2.870(4) 158 yes
N4 H4B O2 2_556 0.86 1.84 2.650(4) 156 yes
C13 H13A O1 2_556 0.93 2.40 3.070(4) 129 yes

loop_
_geom_torsion_atom_site_label_1
_geom_torsion_atom_site_label_2
_geom_torsion_atom_site_label_3
_geom_torsion_atom_site_label_4
_geom_torsion
_geom_torsion_publ_flag
C6 C1 C2 C3 -0.7(5) ?
C1 C2 C3 C4 2.5(6) ?
C2 C3 C4 C5 -2.8(6) ?
C3 C4 C5 C6 1.2(5) ?
C4 C5 C6 C1 0.6(5) ?
C4 C5 C6 C7 -175.1(3) ?
C2 C1 C6 C5 -0.8(5) ?
C2 C1 C6 C7 175.1(3) ?
C8 N1 C7 O1 -5.5(5) ?
C8 N1 C7 C6 175.2(3) ?
C5 C6 C7 O1 148.1(3) ?
C1 C6 C7 O1 -27.7(4) ?
C5 C6 C7 N1 -32.6(4) ?
C1 C6 C7 N1 151.6(3) ?
C9 N2 C8 N1 -179.8(3) ?
C9 N2 C8 S1 -0.4(4) ?
C7 N1 C8 N2 -4.6(4) ?
C7 N1 C8 S1 175.9(2) ?
C8 N2 C9 C11 79.5(4) ?
C8 N2 C9 C10 -155.5(3) yes
N2 C9 C10 O2 18.2(4) ?
C11 C9 C10 O2 141.6(3) ?
N2 C9 C10 O3 -162.5(3) ?
C11 C9 C10 O3 -39.1(4) ?
N2 C9 C11 C12 -153.1(2) ?
C10 C9 C11 C12 84.7(3) yes
N4 C14 C12 N3 0.3(4) ?
N4 C14 C12 C11 -178.7(3) ?
C9 C11 C12 C14 124.1(4) yes
C9 C11 C12 N3 -54.8(4) ?
N3 C13 N4 C14 0.0(4) ?
C12 C14 N4 C13 -0.2(4) ?
N4 C13 N3 C12 0.2(4) ?
C14 C12 N3 C13 -0.3(4) ?
C11 C12 N3 C13 178.8(3) ?

loop_
_cod_related_entry_id
_cod_related_entry_database
_cod_related_entry_code
1 ChemSpider 21180652
